data_7029728
loop_
_publ_author_name
'Hangaly, Noa K'
'Petrov, Alexander R'
'Elfferding, Michael'
'Harms, Klaus'
'Sundermeyer, J\"org'

_publ_section_title
;
 Tetrahydropentalenyl-phosphazene constrained geometry complexes of
 rare-earth metal alkyls.
;
_journal_issue 19
_journal_name_full 'Dalton transactions (Cambridge, England : 2003)'
_journal_page_first 7109
_journal_page_last 7120
_journal_paper_doi 10.1039/c3dt53596g
_journal_volume 43
_journal_year 2014
_chemical_formula_moiety 'C48 H69 Lu1 N1 P1 Si2'
_chemical_formula_sum 'C48 H69 Lu N P Si2'
_chemical_formula_weight 922.16
_chemical_name_systematic
;

?

;
_space_group_IT_number 2
_symmetry_cell_setting triclinic
_symmetry_space_group_name_Hall '-P 1'
_symmetry_space_group_name_H-M 'P -1'
_atom_sites_solution_secondary difmap
_audit_creation_method SHELXL-97
_cell_angle_alpha 93.599(9)
_cell_angle_beta 103.167(8)
_cell_angle_gamma 91.998(8)
_cell_formula_units_Z 2
_cell_length_a 10.8236(8)
_cell_length_b 12.8149(9)
_cell_length_c 17.0962(13)
_cell_measurement_reflns_used 7898
_cell_measurement_temperature 193(2)
_cell_measurement_theta_max 26
_cell_measurement_theta_min 2
_cell_volume 2301.5(3)
_computing_molecular_graphics 'Ortep-3 for Windows (Farrugia, 1997)'
_computing_publication_material 'WinGX publication routines (Farrugia, 1999)'
_computing_structure_refinement 'SHELXL-97 (Sheldrick, 1997)'
_computing_structure_solution 'SIR2004 (Giacovazzo et al, 2004)'
_diffrn_ambient_temperature 193(2)
_diffrn_measured_fraction_theta_full 0.942
_diffrn_measured_fraction_theta_max 0.942
_diffrn_radiation_monochromator graphite
_diffrn_radiation_source 'fine-focus sealed tube'
_diffrn_radiation_type MoK\a
_diffrn_radiation_wavelength 0.71073
_diffrn_reflns_av_R_equivalents 0.0380
_diffrn_reflns_av_sigmaI/netI 0.0410
_diffrn_reflns_limit_h_max 12
_diffrn_reflns_limit_h_min -12
_diffrn_reflns_limit_k_max 15
_diffrn_reflns_limit_k_min -15
_diffrn_reflns_limit_l_max 20
_diffrn_reflns_limit_l_min -20
_diffrn_reflns_number 20973
_diffrn_reflns_theta_full 25.00
_diffrn_reflns_theta_max 25.00
_diffrn_reflns_theta_min 2.08
_exptl_absorpt_coefficient_mu 2.263
_exptl_absorpt_correction_T_max 0.7102
_exptl_absorpt_correction_T_min 0.6678
_exptl_absorpt_correction_type multi-scan
_exptl_absorpt_process_details
;

?

;
_exptl_crystal_colour colourless
_exptl_crystal_density_diffrn 1.331
_exptl_crystal_density_method 'not measured'
_exptl_crystal_description prism
_exptl_crystal_F_000 956
_exptl_crystal_size_max 0.18
_exptl_crystal_size_mid 0.15
_exptl_crystal_size_min 0.15
_refine_diff_density_max 0.618
_refine_diff_density_min -0.251
_refine_diff_density_rms 0.054
_refine_ls_extinction_method none
_refine_ls_goodness_of_fit_ref 0.909
_refine_ls_matrix_type full
_refine_ls_number_parameters 478
_refine_ls_number_reflns 7644
_refine_ls_number_restraints 0
_refine_ls_restrained_S_all 0.909
_refine_ls_R_factor_all 0.0233
_refine_ls_R_factor_gt 0.0177
_refine_ls_shift/su_max 0.004
_refine_ls_shift/su_mean 0.000
_refine_ls_structure_factor_coef Fsqd
_refine_ls_weighting_details 'calc w=1/[\s^2^(Fo^2^)+(0.0114P)^2^+0.0000P] where P=(Fo^2^+2Fc^2^)/3'
_refine_ls_weighting_scheme calc
_refine_ls_wR_factor_gt 0.0351
_refine_ls_wR_factor_ref 0.0356
_reflns_number_gt 6715
_reflns_number_total 7644
_reflns_threshold_expression >2sigma(I)
_cod_data_source_file c3dt53596g2.cif
_cod_data_source_block apc_tm
_cod_depositor_comments
;Adding full bibliography for
 ./tmp-cod-update-bibliographies-12899/cifs/7029728.cif.
;
_cod_database_code 7029728

loop_
_symmetry_equiv_pos_as_xyz
'x, y, z'
'-x, -y, -z'

loop_
_atom_site_label
_atom_site_type_symbol
_atom_site_fract_x
_atom_site_fract_y
_atom_site_fract_z
_atom_site_U_iso_or_equiv
_atom_site_adp_type
_atom_site_occupancy
_atom_site_symmetry_multiplicity
_atom_site_calc_flag
_atom_site_refinement_flags
C1 C 0.2518(2) 0.12544(16) 0.62762(13) 0.0244(5) Uani 1 1 d .
C2 C 0.2938(3) 0.20042(17) 0.57903(13) 0.0265(6) Uani 1 1 d .
H2 H 0.3787 0.2151 0.5751 0.032 Uiso 1 1 calc R
C3 C 0.1850(3) 0.24770(16) 0.53862(13) 0.0259(6) Uani 1 1 d .
C4 C 0.1475(3) 0.31691(18) 0.46924(13) 0.0314(6) Uani 1 1 d .
C5 C 0.0070(3) 0.33198(19) 0.46934(15) 0.0351(6) Uani 1 1 d .
H5A H -0.0434 0.3326 0.4133 0.042 Uiso 1 1 calc R
H5B H -0.0011 0.4000 0.4981 0.042 Uiso 1 1 calc R
C6 C -0.0452(3) 0.24109(18) 0.51175(14) 0.0323(6) Uani 1 1 d .
C7 C 0.0791(3) 0.20593(17) 0.56187(13) 0.0255(6) Uani 1 1 d .
C8 C 0.1181(3) 0.12982(16) 0.61694(13) 0.0258(6) Uani 1 1 d .
H8 H 0.0652 0.0892 0.6421 0.031 Uiso 1 1 calc R
C9 C 0.1638(3) 0.2590(2) 0.39124(14) 0.0461(8) Uani 1 1 d .
H9A H 0.1395 0.3039 0.3465 0.069 Uiso 1 1 calc R
H9B H 0.1095 0.1945 0.3803 0.069 Uiso 1 1 calc R
H9C H 0.2528 0.2416 0.3971 0.069 Uiso 1 1 calc R
C10 C 0.2245(3) 0.42113(19) 0.48109(16) 0.0390(7) Uani 1 1 d .
H10A H 0.2142 0.4598 0.5303 0.059 Uiso 1 1 calc R
H10B H 0.1942 0.4625 0.4348 0.059 Uiso 1 1 calc R
H10C H 0.3145 0.4081 0.4857 0.059 Uiso 1 1 calc R
C11 C -0.1108(3) 0.1518(2) 0.45230(17) 0.0528(9) Uani 1 1 d .
H11A H -0.0519 0.1257 0.4207 0.079 Uiso 1 1 calc R
H11B H -0.1857 0.1772 0.4161 0.079 Uiso 1 1 calc R
H11C H -0.1371 0.0951 0.4818 0.079 Uiso 1 1 calc R
C12 C -0.1375(3) 0.2814(2) 0.56004(17) 0.0430(7) Uani 1 1 d .
H12A H -0.2146 0.3022 0.5232 0.064 Uiso 1 1 calc R
H12B H -0.0978 0.3420 0.5959 0.064 Uiso 1 1 calc R
H12C H -0.1598 0.2260 0.5921 0.064 Uiso 1 1 calc R
C13 C 0.4395(2) 0.20892(16) 0.86123(12) 0.0210(5) Uani 1 1 d .
C14 C 0.5149(2) 0.11583(18) 0.89497(13) 0.0278(6) Uani 1 1 d .
H14A H 0.4563 0.0538 0.8916 0.033 Uiso 1 1 calc R
H14B H 0.5773 0.0984 0.8625 0.033 Uiso 1 1 calc R
C15 C 0.5843(3) 0.14329(19) 0.98286(14) 0.0327(6) Uani 1 1 d .
H15 H 0.6341 0.0826 1.0039 0.039 Uiso 1 1 calc R
C16 C 0.4872(3) 0.1654(2) 1.03255(14) 0.0350(6) Uani 1 1 d .
H16A H 0.5309 0.1815 1.0897 0.042 Uiso 1 1 calc R
H16B H 0.4293 0.1029 1.0291 0.042 Uiso 1 1 calc R
C17 C 0.4114(3) 0.2579(2) 1.00095(14) 0.0326(6) Uani 1 1 d .
H17 H 0.3472 0.2727 1.0335 0.039 Uiso 1 1 calc R
C18 C 0.5016(3) 0.3542(2) 1.00695(15) 0.0378(7) Uani 1 1 d .
H18A H 0.4526 0.4148 0.9869 0.045 Uiso 1 1 calc R
H18B H 0.5456 0.3719 1.0639 0.045 Uiso 1 1 calc R
C19 C 0.5986(3) 0.33189(19) 0.95729(14) 0.0325(6) Uani 1 1 d .
H19 H 0.6573 0.3950 0.9611 0.039 Uiso 1 1 calc R
C20 C 0.5301(3) 0.30526(17) 0.86946(13) 0.0271(6) Uani 1 1 d .
H20A H 0.5934 0.2917 0.8369 0.033 Uiso 1 1 calc R
H20B H 0.4816 0.3656 0.8485 0.033 Uiso 1 1 calc R
C21 C 0.3439(2) 0.23191(19) 0.91254(13) 0.0269(5) Uani 1 1 d .
H21A H 0.2845 0.1702 0.9083 0.032 Uiso 1 1 calc R
H21B H 0.2937 0.2917 0.8920 0.032 Uiso 1 1 calc R
C22 C 0.6749(3) 0.2390(2) 0.98835(15) 0.0360(6) Uani 1 1 d .
H22A H 0.7213 0.2556 1.0450 0.043 Uiso 1 1 calc R
H22B H 0.7378 0.2241 0.9557 0.043 Uiso 1 1 calc R
C23 C 0.2908(2) -0.02627(16) 0.74955(13) 0.0248(5) Uani 1 1 d .
C24 C 0.3364(3) -0.12575(17) 0.74404(14) 0.0318(6) Uani 1 1 d .
H24 H 0.4114 -0.1359 0.7250 0.038 Uiso 1 1 calc R
C25 C 0.2722(3) -0.21027(19) 0.76637(16) 0.0413(7) Uani 1 1 d .
H25 H 0.3025 -0.2785 0.7617 0.050 Uiso 1 1 calc R
C26 C 0.1653(3) -0.1959(2) 0.79507(16) 0.0448(8) Uani 1 1 d .
H26 H 0.1213 -0.2544 0.8096 0.054 Uiso 1 1 calc R
C27 C 0.1213(3) -0.0970(2) 0.80303(16) 0.0427(7) Uani 1 1 d .
H27 H 0.0482 -0.0870 0.8241 0.051 Uiso 1 1 calc R
C28 C 0.1843(3) -0.01249(19) 0.78013(15) 0.0340(6) Uani 1 1 d .
H28 H 0.1541 0.0557 0.7855 0.041 Uiso 1 1 calc R
C29 C 0.4993(3) 0.05311(18) 0.68136(14) 0.0296(6) Uani 1 1 d .
C30 C 0.6149(3) 0.1064(2) 0.71116(17) 0.0397(7) Uani 1 1 d .
H30 H 0.6227 0.1606 0.7528 0.048 Uiso 1 1 calc R
C31 C 0.7196(3) 0.0821(3) 0.6813(2) 0.0548(9) Uani 1 1 d .
H31 H 0.7990 0.1190 0.7027 0.066 Uiso 1 1 calc R
C32 C 0.7087(4) 0.0050(3) 0.6209(2) 0.0612(11) Uani 1 1 d .
H32 H 0.7808 -0.0121 0.6006 0.073 Uiso 1 1 calc R
C33 C 0.5943(4) -0.0477(3) 0.58949(19) 0.0588(10) Uani 1 1 d .
H33 H 0.5875 -0.1009 0.5472 0.071 Uiso 1 1 calc R
C34 C 0.4881(3) -0.0243(2) 0.61870(16) 0.0436(7) Uani 1 1 d .
H34 H 0.4087 -0.0606 0.5962 0.052 Uiso 1 1 calc R
C35 C 0.3147(2) 0.47066(17) 0.70673(15) 0.0280(5) Uani 1 1 d .
H35A H 0.2501 0.5062 0.6682 0.034 Uiso 1 1 calc R
H35B H 0.3126 0.5018 0.7609 0.034 Uiso 1 1 calc R
C36 C 0.5762(3) 0.5738(2) 0.78524(18) 0.0505(8) Uani 1 1 d .
H36A H 0.6571 0.5978 0.7743 0.076 Uiso 1 1 calc R
H36B H 0.5913 0.5198 0.8240 0.076 Uiso 1 1 calc R
H36C H 0.5370 0.6330 0.8076 0.076 Uiso 1 1 calc R
C37 C 0.4517(3) 0.6237(2) 0.61723(18) 0.0477(8) Uani 1 1 d .
H37A H 0.5359 0.6454 0.6100 0.072 Uiso 1 1 calc R
H37B H 0.4131 0.6839 0.6387 0.072 Uiso 1 1 calc R
H37C H 0.3977 0.5970 0.5652 0.072 Uiso 1 1 calc R
C38 C 0.5563(3) 0.4130(2) 0.64825(18) 0.0445(7) Uani 1 1 d .
H38A H 0.6367 0.4431 0.6404 0.067 Uiso 1 1 calc R
H38B H 0.5048 0.3828 0.5965 0.067 Uiso 1 1 calc R
H38C H 0.5736 0.3581 0.6862 0.067 Uiso 1 1 calc R
C39 C 0.0648(2) 0.30170(18) 0.76970(14) 0.0268(5) Uani 1 1 d .
H39A H -0.0121 0.2727 0.7301 0.032 Uiso 1 1 calc R
H39B H 0.0845 0.2506 0.8113 0.032 Uiso 1 1 calc R
C40 C 0.1464(3) 0.4783(2) 0.90380(16) 0.0466(8) Uani 1 1 d .
H40A H 0.1166 0.5410 0.9281 0.070 Uiso 1 1 calc R
H40B H 0.2208 0.4974 0.8831 0.070 Uiso 1 1 calc R
H40C H 0.1697 0.4275 0.9446 0.070 Uiso 1 1 calc R
C41 C -0.0267(3) 0.5198(2) 0.74479(17) 0.0445(8) Uani 1 1 d .
H41A H 0.0462 0.5371 0.7220 0.067 Uiso 1 1 calc R
H41B H -0.0509 0.5830 0.7718 0.067 Uiso 1 1 calc R
H41C H -0.0983 0.4923 0.7015 0.067 Uiso 1 1 calc R
C42 C -0.1248(3) 0.3958(3) 0.8622(2) 0.0572(9) Uani 1 1 d .
H42A H -0.1448 0.4614 0.8881 0.086 Uiso 1 1 calc R
H42B H -0.1066 0.3434 0.9020 0.086 Uiso 1 1 calc R
H42C H -0.1976 0.3704 0.8188 0.086 Uiso 1 1 calc R
C43 C 0.1654(6) 0.2210(5) 0.1526(4) 0.104(2) Uani 1 1 d .
H43 H 0.1784 0.2697 0.1983 0.125 Uiso 1 1 calc R
C44 C 0.2124(5) 0.1291(6) 0.1600(3) 0.0957(16) Uani 1 1 d .
H44 H 0.2591 0.1117 0.2112 0.115 Uiso 1 1 calc R
C45 C 0.1968(5) 0.0605(4) 0.0986(4) 0.0897(16) Uani 1 1 d .
H45 H 0.2327 -0.0058 0.1058 0.108 Uiso 1 1 calc R
C46 C 0.1317(5) 0.0816(4) 0.0263(3) 0.0860(14) Uani 1 1 d .
H46 H 0.1209 0.0308 -0.0180 0.103 Uiso 1 1 calc R
C47 C 0.0801(4) 0.1771(5) 0.0158(3) 0.0971(18) Uani 1 1 d .
H47 H 0.0327 0.1939 -0.0354 0.116 Uiso 1 1 calc R
C48 C 0.0987(6) 0.2477(3) 0.0813(5) 0.110(2) Uani 1 1 d .
H48 H 0.0648 0.3150 0.0762 0.131 Uiso 1 1 calc R
N1 N 0.37152(18) 0.19136(13) 0.77513(10) 0.0208(4) Uani 1 1 d .
Si1 Si 0.46783(7) 0.51800(5) 0.68969(4) 0.03087(16) Uani 1 1 d .
Si2 Si 0.01723(7) 0.41894(5) 0.81927(4) 0.02788(15) Uani 1 1 d .
P1 P 0.35893(6) 0.08870(4) 0.71541(3) 0.02190(13) Uani 1 1 d .
Lu1 Lu 0.231091(11) 0.298262(8) 0.702260(6) 0.01933(3) Uani 1 1 d .

loop_
_atom_site_aniso_label
_atom_site_aniso_U_11
_atom_site_aniso_U_22
_atom_site_aniso_U_33
_atom_site_aniso_U_23
_atom_site_aniso_U_13
_atom_site_aniso_U_12
C1 0.0372(17) 0.0168(10) 0.0172(10) -0.0003(9) 0.0019(10) 0.0047(10)
C2 0.0370(17) 0.0239(11) 0.0194(11) 0.0005(9) 0.0074(11) 0.0067(11)
C3 0.0404(17) 0.0189(10) 0.0168(10) 0.0006(9) 0.0027(10) 0.0056(11)
C4 0.0468(19) 0.0279(12) 0.0188(11) 0.0071(10) 0.0033(11) 0.0101(12)
C5 0.0446(19) 0.0287(12) 0.0279(12) 0.0096(10) -0.0034(12) 0.0078(12)
C6 0.0337(17) 0.0277(12) 0.0280(12) 0.0045(10) -0.0089(11) -0.0001(12)
C7 0.0337(17) 0.0187(11) 0.0199(11) -0.0013(9) -0.0020(10) 0.0020(11)
C8 0.0348(17) 0.0160(10) 0.0224(11) 0.0004(9) -0.0015(11) -0.0001(11)
C9 0.074(2) 0.0419(15) 0.0229(13) 0.0076(11) 0.0076(14) 0.0162(15)
C10 0.050(2) 0.0339(13) 0.0339(14) 0.0137(11) 0.0070(13) 0.0036(13)
C11 0.058(2) 0.0439(16) 0.0411(16) 0.0041(13) -0.0181(15) -0.0111(15)
C12 0.0295(18) 0.0486(16) 0.0475(16) 0.0132(13) -0.0011(13) 0.0055(14)
C13 0.0226(14) 0.0198(10) 0.0188(10) 0.0019(9) 0.0013(10) -0.0004(10)
C14 0.0284(16) 0.0260(12) 0.0264(12) 0.0058(10) 0.0000(11) 0.0027(11)
C15 0.0335(17) 0.0330(13) 0.0270(12) 0.0109(10) -0.0049(11) 0.0023(12)
C16 0.0397(18) 0.0404(14) 0.0221(12) 0.0091(11) 0.0010(12) -0.0101(13)
C17 0.0318(17) 0.0448(15) 0.0206(12) -0.0041(11) 0.0069(11) -0.0027(13)
C18 0.048(2) 0.0353(13) 0.0253(12) -0.0048(11) 0.0010(12) -0.0026(13)
C19 0.0350(18) 0.0307(12) 0.0272(12) 0.0025(10) -0.0002(12) -0.0129(12)
C20 0.0303(16) 0.0243(11) 0.0245(12) 0.0039(10) 0.0022(11) -0.0046(11)
C21 0.0255(16) 0.0296(12) 0.0239(12) 0.0006(10) 0.0025(11) -0.0002(11)
C22 0.0254(16) 0.0514(16) 0.0267(12) 0.0064(11) -0.0034(11) -0.0052(13)
C23 0.0317(16) 0.0194(10) 0.0189(11) 0.0016(9) -0.0031(10) -0.0021(10)
C24 0.0403(18) 0.0246(12) 0.0255(12) 0.0038(10) -0.0035(11) 0.0035(12)
C25 0.061(2) 0.0202(12) 0.0343(14) 0.0062(10) -0.0074(14) -0.0004(13)
C26 0.055(2) 0.0343(14) 0.0383(15) 0.0105(12) -0.0033(15) -0.0149(14)
C27 0.045(2) 0.0422(15) 0.0400(15) 0.0076(12) 0.0085(14) -0.0098(14)
C28 0.0414(19) 0.0276(12) 0.0317(13) 0.0029(10) 0.0063(12) -0.0018(12)
C29 0.0400(18) 0.0279(12) 0.0243(12) 0.0093(10) 0.0108(12) 0.0130(12)
C30 0.044(2) 0.0360(14) 0.0452(15) 0.0102(12) 0.0213(15) 0.0061(14)
C31 0.049(2) 0.0554(19) 0.072(2) 0.0217(17) 0.0321(18) 0.0112(17)
C32 0.071(3) 0.060(2) 0.076(2) 0.0296(19) 0.053(2) 0.033(2)
C33 0.093(3) 0.0523(18) 0.0430(17) 0.0065(15) 0.0356(19) 0.035(2)
C34 0.059(2) 0.0409(15) 0.0342(14) 0.0035(12) 0.0152(14) 0.0192(15)
C35 0.0307(16) 0.0222(11) 0.0332(13) 0.0013(10) 0.0125(11) -0.0015(11)
C36 0.046(2) 0.0481(17) 0.0534(18) -0.0017(14) 0.0066(15) -0.0121(15)
C37 0.053(2) 0.0395(15) 0.0561(18) 0.0130(14) 0.0223(16) -0.0033(14)
C38 0.039(2) 0.0447(15) 0.0538(17) 0.0026(13) 0.0194(15) 0.0031(14)
C39 0.0241(15) 0.0287(12) 0.0263(12) 0.0024(10) 0.0033(10) 0.0000(11)
C40 0.047(2) 0.0503(16) 0.0400(15) -0.0112(13) 0.0071(14) 0.0101(15)
C41 0.053(2) 0.0381(15) 0.0450(16) 0.0083(13) 0.0125(15) 0.0154(14)
C42 0.044(2) 0.072(2) 0.067(2) 0.0190(18) 0.0309(18) 0.0134(18)
C43 0.121(5) 0.085(3) 0.122(4) -0.040(3) 0.082(4) -0.055(3)
C44 0.054(3) 0.153(5) 0.082(3) 0.026(4) 0.018(3) -0.007(3)
C45 0.070(3) 0.072(3) 0.151(5) 0.036(3) 0.063(4) 0.031(3)
C46 0.068(3) 0.095(3) 0.097(3) -0.042(3) 0.042(3) -0.034(3)
C47 0.047(3) 0.157(5) 0.096(3) 0.061(4) 0.020(3) 0.005(3)
C48 0.111(5) 0.053(2) 0.209(7) 0.045(4) 0.117(5) 0.023(3)
N1 0.0226(12) 0.0204(9) 0.0179(9) 0.0035(7) 0.0007(8) 0.0034(8)
Si1 0.0318(5) 0.0264(3) 0.0365(4) 0.0032(3) 0.0127(3) -0.0031(3)
Si2 0.0245(4) 0.0325(3) 0.0282(3) 0.0042(3) 0.0083(3) 0.0054(3)
P1 0.0290(4) 0.0176(3) 0.0186(3) 0.0026(2) 0.0036(3) 0.0050(3)
Lu1 0.02257(6) 0.01597(4) 0.01873(5) 0.00085(3) 0.00322(4) 0.00195(3)

loop_
_atom_type_symbol
_atom_type_description
_atom_type_scat_dispersion_real
_atom_type_scat_dispersion_imag
_atom_type_scat_source
C C 0.0033 0.0016 'International Tables Vol C Tables 4.2.6.8 and 6.1.1.4'
H H 0.0000 0.0000 'International Tables Vol C Tables 4.2.6.8 and 6.1.1.4'
N N 0.0061 0.0033 'International Tables Vol C Tables 4.2.6.8 and 6.1.1.4'
Si Si 0.0817 0.0704 'International Tables Vol C Tables 4.2.6.8 and 6.1.1.4'
P P 0.1023 0.0942 'International Tables Vol C Tables 4.2.6.8 and 6.1.1.4'
Lu Lu -0.4720 5.8584 'International Tables Vol C Tables 4.2.6.8 and 6.1.1.4'

loop_
_geom_angle_atom_site_label_1
_geom_angle_atom_site_label_2
_geom_angle_atom_site_label_3
_geom_angle
C8 C1 C2 108.44(19)
C8 C1 P1 125.71(17)
C2 C1 P1 119.5(2)
C8 C1 Lu1 77.78(13)
C2 C1 Lu1 77.23(12)
P1 C1 Lu1 88.88(9)
C3 C2 C1 106.6(2)
C3 C2 Lu1 80.55(14)
C1 C2 Lu1 70.43(12)
C3 C2 H2 126.7
C1 C2 H2 126.7
Lu1 C2 H2 114.7
C7 C3 C2 109.13(19)
C7 C3 C4 111.9(2)
C2 C3 C4 138.1(2)
C7 C3 Lu1 75.08(13)
C2 C3 Lu1 69.38(12)
C4 C3 Lu1 129.64(15)
C3 C4 C10 113.7(2)
C3 C4 C9 109.62(18)
C10 C4 C9 108.3(2)
C3 C4 C5 100.84(19)
C10 C4 C5 111.9(2)
C9 C4 C5 112.4(2)
C4 C5 C6 109.91(18)
C4 C5 H5A 109.7
C6 C5 H5A 109.7
C4 C5 H5B 109.7
C6 C5 H5B 109.7
H5A C5 H5B 108.2
C12 C6 C7 114.9(2)
C12 C6 C11 109.0(3)
C7 C6 C11 109.8(2)
C12 C6 C5 110.7(2)
C7 C6 C5 99.7(2)
C11 C6 C5 112.5(2)
C3 C7 C8 109.2(2)
C3 C7 C6 112.45(19)
C8 C7 C6 137.4(2)
C3 C7 Lu1 75.56(14)
C8 C7 Lu1 69.88(13)
C6 C7 Lu1 129.37(15)
C7 C8 C1 106.7(2)
C7 C8 Lu1 79.91(13)
C1 C8 Lu1 70.29(13)
C7 C8 H8 126.6
C1 C8 H8 126.6
Lu1 C8 H8 115.4
C4 C9 H9A 109.5
C4 C9 H9B 109.5
H9A C9 H9B 109.5
C4 C9 H9C 109.5
H9A C9 H9C 109.5
H9B C9 H9C 109.5
C4 C10 H10A 109.5
C4 C10 H10B 109.5
H10A C10 H10B 109.5
C4 C10 H10C 109.5
H10A C10 H10C 109.5
H10B C10 H10C 109.5
C6 C11 H11A 109.5
C6 C11 H11B 109.5
H11A C11 H11B 109.5
C6 C11 H11C 109.5
H11A C11 H11C 109.5
H11B C11 H11C 109.5
C6 C12 H12A 109.5
C6 C12 H12B 109.5
H12A C12 H12B 109.5
C6 C12 H12C 109.5
H12A C12 H12C 109.5
H12B C12 H12C 109.5
N1 C13 C21 109.47(19)
N1 C13 C20 107.89(16)
C21 C13 C20 108.15(19)
N1 C13 C14 114.20(18)
C21 C13 C14 107.71(18)
C20 C13 C14 109.28(19)
C15 C14 C13 109.93(19)
C15 C14 H14A 109.7
C13 C14 H14A 109.7
C15 C14 H14B 109.7
C13 C14 H14B 109.7
H14A C14 H14B 108.2
C16 C15 C22 110.2(2)
C16 C15 C14 109.1(2)
C22 C15 C14 109.87(19)
C16 C15 H15 109.2
C22 C15 H15 109.2
C14 C15 H15 109.2
C15 C16 C17 109.39(19)
C15 C16 H16A 109.8
C17 C16 H16A 109.8
C15 C16 H16B 109.8
C17 C16 H16B 109.8
H16A C16 H16B 108.2
C16 C17 C18 109.4(2)
C16 C17 C21 109.3(2)
C18 C17 C21 109.0(2)
C16 C17 H17 109.7
C18 C17 H17 109.7
C21 C17 H17 109.7
C19 C18 C17 109.7(2)
C19 C18 H18A 109.7
C17 C18 H18A 109.7
C19 C18 H18B 109.7
C17 C18 H18B 109.7
H18A C18 H18B 108.2
C18 C19 C22 109.9(2)
C18 C19 C20 109.4(2)
C22 C19 C20 108.8(2)
C18 C19 H19 109.6
C22 C19 H19 109.6
C20 C19 H19 109.6
C19 C20 C13 111.03(18)
C19 C20 H20A 109.4
C13 C20 H20A 109.4
C19 C20 H20B 109.4
C13 C20 H20B 109.4
H20A C20 H20B 108.0
C13 C21 C17 111.0(2)
C13 C21 H21A 109.4
C17 C21 H21A 109.4
C13 C21 H21B 109.4
C17 C21 H21B 109.4
H21A C21 H21B 108.0
C19 C22 C15 109.2(2)
C19 C22 H22A 109.8
C15 C22 H22A 109.8
C19 C22 H22B 109.8
C15 C22 H22B 109.8
H22A C22 H22B 108.3
C28 C23 C24 119.3(2)
C28 C23 P1 116.64(17)
C24 C23 P1 124.1(2)
C25 C24 C23 119.8(3)
C25 C24 H24 120.1
C23 C24 H24 120.1
C26 C25 C24 120.4(2)
C26 C25 H25 119.8
C24 C25 H25 119.8
C25 C26 C27 120.4(3)
C25 C26 H26 119.8
C27 C26 H26 119.8
C26 C27 C28 119.5(3)
C26 C27 H27 120.2
C28 C27 H27 120.2
C23 C28 C27 120.7(2)
C23 C28 H28 119.7
C27 C28 H28 119.7
C30 C29 C34 119.0(3)
C30 C29 P1 121.6(2)
C34 C29 P1 119.2(2)
C29 C30 C31 120.9(3)
C29 C30 H30 119.6
C31 C30 H30 119.6
C32 C31 C30 119.8(4)
C32 C31 H31 120.1
C30 C31 H31 120.1
C31 C32 C33 120.2(3)
C31 C32 H32 119.9
C33 C32 H32 119.9
C32 C33 C34 120.7(3)
C32 C33 H33 119.6
C34 C33 H33 119.6
C33 C34 C29 119.3(3)
C33 C34 H34 120.4
C29 C34 H34 120.4
Si1 C35 Lu1 129.46(12)
Si1 C35 H35A 104.9
Lu1 C35 H35A 104.9
Si1 C35 H35B 104.9
Lu1 C35 H35B 104.9
H35A C35 H35B 105.8
Si1 C36 H36A 109.5
Si1 C36 H36B 109.5
H36A C36 H36B 109.5
Si1 C36 H36C 109.5
H36A C36 H36C 109.5
H36B C36 H36C 109.5
Si1 C37 H37A 109.5
Si1 C37 H37B 109.5
H37A C37 H37B 109.5
Si1 C37 H37C 109.5
H37A C37 H37C 109.5
H37B C37 H37C 109.5
Si1 C38 H38A 109.5
Si1 C38 H38B 109.5
H38A C38 H38B 109.5
Si1 C38 H38C 109.5
H38A C38 H38C 109.5
H38B C38 H38C 109.5
Si2 C39 Lu1 124.63(12)
Si2 C39 H39A 106.2
Lu1 C39 H39A 106.2
Si2 C39 H39B 106.2
Lu1 C39 H39B 106.2
H39A C39 H39B 106.4
Si2 C40 H40A 109.5
Si2 C40 H40B 109.5
H40A C40 H40B 109.5
Si2 C40 H40C 109.5
H40A C40 H40C 109.5
H40B C40 H40C 109.5
Si2 C41 H41A 109.5
Si2 C41 H41B 109.5
H41A C41 H41B 109.5
Si2 C41 H41C 109.5
H41A C41 H41C 109.5
H41B C41 H41C 109.5
Si2 C42 H42A 109.5
Si2 C42 H42B 109.5
H42A C42 H42B 109.5
Si2 C42 H42C 109.5
H42A C42 H42C 109.5
H42B C42 H42C 109.5
C44 C43 C48 120.7(5)
C44 C43 H43 119.6
C48 C43 H43 119.6
C43 C44 C45 121.4(5)
C43 C44 H44 119.3
C45 C44 H44 119.3
C44 C45 C46 121.1(4)
C44 C45 H45 119.4
C46 C45 H45 119.4
C45 C46 C47 119.5(4)
C45 C46 H46 120.3
C47 C46 H46 120.3
C48 C47 C46 118.0(5)
C48 C47 H47 121.0
C46 C47 H47 121.0
C43 C48 C47 119.3(4)
C43 C48 H48 120.4
C47 C48 H48 120.4
C13 N1 P1 129.55(13)
C13 N1 Lu1 127.20(13)
P1 N1 Lu1 102.55(9)
C35 Si1 C36 111.35(13)
C35 Si1 C38 113.42(12)
C36 Si1 C38 106.00(15)
C35 Si1 C37 112.98(13)
C36 Si1 C37 106.57(14)
C38 Si1 C37 105.99(13)
C39 Si2 C40 112.59(13)
C39 Si2 C41 109.69(12)
C40 Si2 C41 107.79(14)
C39 Si2 C42 113.68(14)
C40 Si2 C42 106.58(16)
C41 Si2 C42 106.14(14)
N1 P1 C1 102.44(9)
N1 P1 C29 117.04(12)
C1 P1 C29 104.53(11)
N1 P1 C23 114.57(10)
C1 P1 C23 108.42(11)
C29 P1 C23 108.83(11)
N1 P1 Lu1 46.86(6)
C1 P1 Lu1 55.68(7)
C29 P1 Lu1 127.54(7)
C23 P1 Lu1 123.28(8)
N1 Lu1 C35 112.76(8)
N1 Lu1 C39 103.35(7)
C35 Lu1 C39 107.67(8)
N1 Lu1 C1 65.98(7)
C35 Lu1 C1 136.23(8)
C39 Lu1 C1 115.22(8)
N1 Lu1 C2 83.51(6)
C35 Lu1 C2 105.17(8)
C39 Lu1 C2 140.32(9)
C1 Lu1 C2 32.34(7)
N1 Lu1 C8 87.78(7)
C35 Lu1 C8 149.12(8)
C39 Lu1 C8 88.38(9)
C1 Lu1 C8 31.94(8)
C2 Lu1 C8 52.47(8)
N1 Lu1 C7 115.40(6)
C35 Lu1 C7 120.30(7)
C39 Lu1 C7 93.45(8)
C1 Lu1 C7 50.66(7)
C2 Lu1 C7 50.16(8)
C8 Lu1 C7 30.21(6)
N1 Lu1 C3 112.60(6)
C35 Lu1 C3 99.43(8)
C39 Lu1 C3 121.21(8)
C1 Lu1 C3 50.72(6)
C2 Lu1 C3 30.07(7)
C8 Lu1 C3 50.14(7)
C7 Lu1 C3 29.35(8)
N1 Lu1 P1 30.59(5)
C35 Lu1 P1 131.61(6)
C39 Lu1 P1 111.18(5)
C1 Lu1 P1 35.44(5)
C2 Lu1 P1 57.98(4)
C8 Lu1 P1 59.55(5)
C7 Lu1 P1 85.12(5)
C3 Lu1 P1 84.22(4)

loop_
_geom_bond_atom_site_label_1
_geom_bond_atom_site_label_2
_geom_bond_distance
C1 C8 1.421(4)
C1 C2 1.436(3)
C1 P1 1.775(2)
C1 Lu1 2.529(2)
C2 C3 1.401(3)
C2 Lu1 2.617(2)
C2 H2 0.9500
C3 C7 1.396(4)
C3 C4 1.515(3)
C3 Lu1 2.759(2)
C4 C10 1.527(4)
C4 C9 1.533(3)
C4 C5 1.540(4)
C5 C6 1.565(3)
C5 H5A 0.9900
C5 H5B 0.9900
C6 C12 1.518(4)
C6 C7 1.520(3)
C6 C11 1.521(4)
C7 C8 1.407(3)
C7 Lu1 2.753(2)
C8 Lu1 2.625(2)
C8 H8 0.9500
C9 H9A 0.9800
C9 H9B 0.9800
C9 H9C 0.9800
C10 H10A 0.9800
C10 H10B 0.9800
C10 H10C 0.9800
C11 H11A 0.9800
C11 H11B 0.9800
C11 H11C 0.9800
C12 H12A 0.9800
C12 H12B 0.9800
C12 H12C 0.9800
C13 N1 1.487(3)
C13 C21 1.526(3)
C13 C20 1.528(3)
C13 C14 1.537(3)
C14 C15 1.532(3)
C14 H14A 0.9900
C14 H14B 0.9900
C15 C16 1.517(4)
C15 C22 1.528(4)
C15 H15 1.0000
C16 C17 1.522(3)
C16 H16A 0.9900
C16 H16B 0.9900
C17 C18 1.530(4)
C17 C21 1.532(3)
C17 H17 1.0000
C18 C19 1.517(4)
C18 H18A 0.9900
C18 H18B 0.9900
C19 C22 1.526(3)
C19 C20 1.527(3)
C19 H19 1.0000
C20 H20A 0.9900
C20 H20B 0.9900
C21 H21A 0.9900
C21 H21B 0.9900
C22 H22A 0.9900
C22 H22B 0.9900
C23 C28 1.382(4)
C23 C24 1.388(3)
C23 P1 1.812(2)
C24 C25 1.387(4)
C24 H24 0.9500
C25 C26 1.369(4)
C25 H25 0.9500
C26 C27 1.379(4)
C26 H26 0.9500
C27 C28 1.384(4)
C27 H27 0.9500
C28 H28 0.9500
C29 C30 1.377(4)
C29 C34 1.394(4)
C29 P1 1.810(3)
C30 C31 1.383(4)
C30 H30 0.9500
C31 C32 1.365(5)
C31 H31 0.9500
C32 C33 1.368(5)
C32 H32 0.9500
C33 C34 1.388(5)
C33 H33 0.9500
C34 H34 0.9500
C35 Si1 1.836(3)
C35 Lu1 2.348(2)
C35 H35A 0.9900
C35 H35B 0.9900
C36 Si1 1.865(3)
C36 H36A 0.9800
C36 H36B 0.9800
C36 H36C 0.9800
C37 Si1 1.879(3)
C37 H37A 0.9800
C37 H37B 0.9800
C37 H37C 0.9800
C38 Si1 1.873(3)
C38 H38A 0.9800
C38 H38B 0.9800
C38 H38C 0.9800
C39 Si2 1.826(2)
C39 Lu1 2.349(2)
C39 H39A 0.9900
C39 H39B 0.9900
C40 Si2 1.868(3)
C40 H40A 0.9800
C40 H40B 0.9800
C40 H40C 0.9800
C41 Si2 1.869(2)
C41 H41A 0.9800
C41 H41B 0.9800
C41 H41C 0.9800
C42 Si2 1.870(3)
C42 H42A 0.9800
C42 H42B 0.9800
C42 H42C 0.9800
C43 C44 1.301(7)
C43 C48 1.339(8)
C43 H43 0.9500
C44 C45 1.303(7)
C44 H44 0.9500
C45 C46 1.326(7)
C45 H45 0.9500
C46 C47 1.368(7)
C46 H46 0.9500
C47 C48 1.366(8)
C47 H47 0.9500
C48 H48 0.9500
N1 P1 1.5959(19)
N1 Lu1 2.2882(16)
P1 Lu1 3.0610(6)

loop_
_geom_torsion_atom_site_label_1
_geom_torsion_atom_site_label_2
_geom_torsion_atom_site_label_3
_geom_torsion_atom_site_label_4
_geom_torsion
C8 C1 C2 C3 -1.0(3)
P1 C1 C2 C3 -154.60(17)
Lu1 C1 C2 C3 -73.30(16)
C8 C1 C2 Lu1 72.28(16)
P1 C1 C2 Lu1 -81.30(14)
C1 C2 C3 C7 1.1(3)
Lu1 C2 C3 C7 -65.06(17)
C1 C2 C3 C4 -166.8(3)
Lu1 C2 C3 C4 127.0(3)
C1 C2 C3 Lu1 66.19(15)
C7 C3 C4 C10 133.6(2)
C2 C3 C4 C10 -58.6(4)
Lu1 C3 C4 C10 45.2(3)
C7 C3 C4 C9 -105.0(3)
C2 C3 C4 C9 62.8(4)
Lu1 C3 C4 C9 166.6(2)
C7 C3 C4 C5 13.7(3)
C2 C3 C4 C5 -178.5(3)
Lu1 C3 C4 C5 -74.7(3)
C3 C4 C5 C6 -22.2(3)
C10 C4 C5 C6 -143.4(2)
C9 C4 C5 C6 94.5(2)
C4 C5 C6 C12 143.4(2)
C4 C5 C6 C7 21.9(3)
C4 C5 C6 C11 -94.4(3)
C2 C3 C7 C8 -0.8(3)
C4 C3 C7 C8 170.55(19)
Lu1 C3 C7 C8 -62.25(16)
C2 C3 C7 C6 -171.5(2)
C4 C3 C7 C6 -0.2(3)
Lu1 C3 C7 C6 127.04(18)
C2 C3 C7 Lu1 61.43(16)
C4 C3 C7 Lu1 -127.19(17)
C12 C6 C7 C3 -131.6(2)
C11 C6 C7 C3 105.1(3)
C5 C6 C7 C3 -13.2(3)
C12 C6 C7 C8 61.5(4)
C11 C6 C7 C8 -61.9(4)
C5 C6 C7 C8 179.8(3)
C12 C6 C7 Lu1 -42.1(3)
C11 C6 C7 Lu1 -165.47(19)
C5 C6 C7 Lu1 76.2(2)
C3 C7 C8 C1 0.2(3)
C6 C7 C8 C1 167.4(3)
Lu1 C7 C8 C1 -65.73(15)
C3 C7 C8 Lu1 65.89(17)
C6 C7 C8 Lu1 -126.8(3)
C2 C1 C8 C7 0.5(3)
P1 C1 C8 C7 152.04(17)
Lu1 C1 C8 C7 72.44(16)
C2 C1 C8 Lu1 -71.90(15)
P1 C1 C8 Lu1 79.61(16)
N1 C13 C14 C15 178.3(2)
C21 C13 C14 C15 -59.9(3)
C20 C13 C14 C15 57.3(3)
C13 C14 C15 C16 61.6(3)
C13 C14 C15 C22 -59.3(3)
C22 C15 C16 C17 59.9(3)
C14 C15 C16 C17 -60.9(3)
C15 C16 C17 C18 -59.7(3)
C15 C16 C17 C21 59.6(3)
C16 C17 C18 C19 59.9(3)
C21 C17 C18 C19 -59.6(3)
C17 C18 C19 C22 -59.7(3)
C17 C18 C19 C20 59.7(2)
C18 C19 C20 C13 -59.9(3)
C22 C19 C20 C13 60.1(3)
N1 C13 C20 C19 177.01(19)
C21 C13 C20 C19 58.7(2)
C14 C13 C20 C19 -58.3(3)
N1 C13 C21 C17 -176.08(18)
C20 C13 C21 C17 -58.8(2)
C14 C13 C21 C17 59.2(3)
C16 C17 C21 C13 -59.7(3)
C18 C17 C21 C13 59.8(3)
C18 C19 C22 C15 59.1(3)
C20 C19 C22 C15 -60.6(3)
C16 C15 C22 C19 -59.3(3)
C14 C15 C22 C19 61.0(3)
C28 C23 C24 C25 2.4(4)
P1 C23 C24 C25 -175.24(19)
C23 C24 C25 C26 -1.1(4)
C24 C25 C26 C27 -0.8(4)
C25 C26 C27 C28 1.4(4)
C24 C23 C28 C27 -1.8(4)
P1 C23 C28 C27 176.0(2)
C26 C27 C28 C23 -0.1(4)
C34 C29 C30 C31 -1.8(3)
P1 C29 C30 C31 -176.31(19)
C29 C30 C31 C32 0.6(4)
C30 C31 C32 C33 0.5(4)
C31 C32 C33 C34 -0.4(4)
C32 C33 C34 C29 -0.7(4)
C30 C29 C34 C33 1.8(3)
P1 C29 C34 C33 176.49(19)
C48 C43 C44 C45 0.2(8)
C43 C44 C45 C46 -0.4(8)
C44 C45 C46 C47 0.1(7)
C45 C46 C47 C48 0.3(7)
C44 C43 C48 C47 0.2(7)
C46 C47 C48 C43 -0.4(7)
C21 C13 N1 P1 -116.6(2)
C20 C13 N1 P1 125.9(2)
C14 C13 N1 P1 4.2(3)
C21 C13 N1 Lu1 52.1(2)
C20 C13 N1 Lu1 -65.3(2)
C14 C13 N1 Lu1 172.95(15)
Lu1 C35 Si1 C36 -109.51(17)
Lu1 C35 Si1 C38 9.9(2)
Lu1 C35 Si1 C37 130.59(16)
Lu1 C39 Si2 C40 -62.02(17)
Lu1 C39 Si2 C41 58.01(19)
Lu1 C39 Si2 C42 176.65(15)
C13 N1 P1 C1 174.5(2)
Lu1 N1 P1 C1 3.70(12)
C13 N1 P1 C29 -71.8(2)
Lu1 N1 P1 C29 117.34(10)
C13 N1 P1 C23 57.4(2)
Lu1 N1 P1 C23 -113.47(10)
C13 N1 P1 Lu1 170.8(3)
C8 C1 P1 N1 -77.3(2)
C2 C1 P1 N1 71.36(19)
Lu1 C1 P1 N1 -3.27(11)
C8 C1 P1 C29 160.1(2)
C2 C1 P1 C29 -51.2(2)
Lu1 C1 P1 C29 -125.82(10)
C8 C1 P1 C23 44.2(2)
C2 C1 P1 C23 -167.16(17)
Lu1 C1 P1 C23 118.22(10)
C8 C1 P1 Lu1 -74.04(19)
C2 C1 P1 Lu1 74.63(16)
C30 C29 P1 N1 5.7(2)
C34 C29 P1 N1 -168.79(16)
C30 C29 P1 C1 118.21(19)
C34 C29 P1 C1 -56.3(2)
C30 C29 P1 C23 -126.12(19)
C34 C29 P1 C23 59.4(2)
C30 C29 P1 Lu1 60.6(2)
C34 C29 P1 Lu1 -113.96(17)
C28 C23 P1 N1 44.9(2)
C24 C23 P1 N1 -137.40(19)
C28 C23 P1 C1 -68.8(2)
C24 C23 P1 C1 108.9(2)
C28 C23 P1 C29 178.09(19)
C24 C23 P1 C29 -4.2(2)
C28 C23 P1 Lu1 -8.3(2)
C24 C23 P1 Lu1 169.42(16)
C13 N1 Lu1 C35 54.01(19)
P1 N1 Lu1 C35 -134.87(10)
C13 N1 Lu1 C39 -61.95(19)
P1 N1 Lu1 C39 109.17(10)
C13 N1 Lu1 C1 -173.9(2)
P1 N1 Lu1 C1 -2.77(9)
C13 N1 Lu1 C2 157.77(19)
P1 N1 Lu1 C2 -31.11(10)
C13 N1 Lu1 C8 -149.75(18)
P1 N1 Lu1 C8 21.37(10)
C13 N1 Lu1 C7 -162.39(17)
P1 N1 Lu1 C7 8.73(12)
C13 N1 Lu1 C3 165.55(17)
P1 N1 Lu1 C3 -23.33(12)
C13 N1 Lu1 P1 -171.1(2)
Si1 C35 Lu1 N1 48.98(17)
Si1 C35 Lu1 C39 162.34(15)
Si1 C35 Lu1 C1 -29.5(2)
Si1 C35 Lu1 C2 -40.26(17)
Si1 C35 Lu1 C8 -79.3(2)
Si1 C35 Lu1 C7 -92.64(17)
Si1 C35 Lu1 C3 -70.50(16)
Si1 C35 Lu1 P1 20.1(2)
Si2 C39 Lu1 N1 117.28(13)
Si2 C39 Lu1 C35 -2.25(16)
Si2 C39 Lu1 C1 -173.25(12)
Si2 C39 Lu1 C2 -146.75(11)
Si2 C39 Lu1 C8 -155.39(14)
Si2 C39 Lu1 C7 -125.59(14)
Si2 C39 Lu1 C3 -115.46(14)
Si2 C39 Lu1 P1 148.31(11)
C8 C1 Lu1 N1 129.42(14)
C2 C1 Lu1 N1 -118.19(16)
P1 C1 Lu1 N1 2.43(8)
C8 C1 Lu1 C35 -132.13(14)
C2 C1 Lu1 C35 -19.7(2)
P1 C1 Lu1 C35 100.89(12)
C8 C1 Lu1 C39 35.43(14)
C2 C1 Lu1 C39 147.82(14)
P1 C1 Lu1 C39 -91.55(11)
C8 C1 Lu1 C2 -112.39(19)
P1 C1 Lu1 C2 120.63(19)
C2 C1 Lu1 C8 112.39(19)
P1 C1 Lu1 C8 -126.98(16)
C8 C1 Lu1 C7 -37.11(12)
C2 C1 Lu1 C7 75.28(15)
P1 C1 Lu1 C7 -164.10(14)
C8 C1 Lu1 C3 -75.34(14)
C2 C1 Lu1 C3 37.05(14)
P1 C1 Lu1 C3 157.67(15)
C8 C1 Lu1 P1 126.98(16)
C2 C1 Lu1 P1 -120.63(19)
C3 C2 Lu1 N1 165.57(15)
C1 C2 Lu1 N1 54.12(14)
C3 C2 Lu1 C35 -82.56(16)
C1 C2 Lu1 C35 165.99(15)
C3 C2 Lu1 C39 62.46(18)
C1 C2 Lu1 C39 -48.99(19)
C3 C2 Lu1 C1 111.4(2)
C3 C2 Lu1 C8 73.37(16)
C1 C2 Lu1 C8 -38.08(14)
C3 C2 Lu1 C7 34.47(13)
C1 C2 Lu1 C7 -76.97(16)
C1 C2 Lu1 C3 -111.4(2)
C3 C2 Lu1 P1 147.50(17)
C1 C2 Lu1 P1 36.05(12)
C7 C8 Lu1 N1 -156.87(16)
C1 C8 Lu1 N1 -44.92(12)
C7 C8 Lu1 C35 -23.3(3)
C1 C8 Lu1 C35 88.68(18)
C7 C8 Lu1 C39 99.70(16)
C1 C8 Lu1 C39 -148.35(13)
C7 C8 Lu1 C1 -112.0(2)
C7 C8 Lu1 C2 -73.36(15)
C1 C8 Lu1 C2 38.59(12)
C1 C8 Lu1 C7 112.0(2)
C7 C8 Lu1 C3 -34.65(14)
C1 C8 Lu1 C3 77.30(14)
C7 C8 Lu1 P1 -144.45(17)
C1 C8 Lu1 P1 -32.50(10)
C3 C7 Lu1 N1 -91.34(13)
C8 C7 Lu1 N1 25.75(17)
C6 C7 Lu1 N1 161.3(2)
C3 C7 Lu1 C35 49.33(15)
C8 C7 Lu1 C35 166.42(15)
C6 C7 Lu1 C35 -58.1(2)
C3 C7 Lu1 C39 162.12(13)
C8 C7 Lu1 C39 -80.79(16)
C6 C7 Lu1 C39 54.7(2)
C3 C7 Lu1 C1 -77.72(14)
C8 C7 Lu1 C1 39.37(15)
C6 C7 Lu1 C1 174.9(3)
C3 C7 Lu1 C2 -35.35(12)
C8 C7 Lu1 C2 81.74(16)
C6 C7 Lu1 C2 -142.7(2)
C3 C7 Lu1 C8 -117.1(2)
C6 C7 Lu1 C8 135.5(3)
C8 C7 Lu1 C3 117.1(2)
C6 C7 Lu1 C3 -107.4(2)
C3 C7 Lu1 P1 -86.89(12)
C8 C7 Lu1 P1 30.20(15)
C6 C7 Lu1 P1 165.7(2)
C7 C3 Lu1 N1 101.99(13)
C2 C3 Lu1 N1 -15.56(17)
C4 C3 Lu1 N1 -151.7(2)
C7 C3 Lu1 C35 -138.41(13)
C2 C3 Lu1 C35 104.04(15)
C4 C3 Lu1 C35 -32.1(2)
C7 C3 Lu1 C39 -21.00(15)
C2 C3 Lu1 C39 -138.56(15)
C4 C3 Lu1 C39 85.3(2)
C7 C3 Lu1 C1 77.51(14)
C2 C3 Lu1 C1 -40.04(15)
C4 C3 Lu1 C1 -176.2(3)
C7 C3 Lu1 C2 117.55(19)
C4 C3 Lu1 C2 -136.2(3)
C7 C3 Lu1 C8 35.70(13)
C2 C3 Lu1 C8 -81.85(15)
C4 C3 Lu1 C8 142.0(3)
C2 C3 Lu1 C7 -117.55(19)
C4 C3 Lu1 C7 106.3(3)
C7 C3 Lu1 P1 90.31(12)
C2 C3 Lu1 P1 -27.25(14)
C4 C3 Lu1 P1 -163.4(2)
C1 P1 Lu1 N1 -175.63(14)
C29 P1 Lu1 N1 -93.76(15)
C23 P1 Lu1 N1 93.82(13)
N1 P1 Lu1 C35 60.95(12)
C1 P1 Lu1 C35 -114.68(13)
C29 P1 Lu1 C35 -32.82(14)
C23 P1 Lu1 C35 154.76(12)
N1 P1 Lu1 C39 -80.27(12)
C1 P1 Lu1 C39 104.10(12)
C29 P1 Lu1 C39 -174.04(13)
C23 P1 Lu1 C39 13.54(11)
N1 P1 Lu1 C1 175.63(14)
C29 P1 Lu1 C1 81.87(15)
C23 P1 Lu1 C1 -90.55(14)
N1 P1 Lu1 C2 142.74(12)
C1 P1 Lu1 C2 -32.89(12)
C29 P1 Lu1 C2 48.98(13)
C23 P1 Lu1 C2 -123.44(11)
N1 P1 Lu1 C8 -155.02(12)
C1 P1 Lu1 C8 29.35(12)
C29 P1 Lu1 C8 111.22(13)
C23 P1 Lu1 C8 -61.20(11)
N1 P1 Lu1 C7 -172.09(11)
C1 P1 Lu1 C7 12.28(11)
C29 P1 Lu1 C7 94.15(12)
C23 P1 Lu1 C7 -78.27(10)
N1 P1 Lu1 C3 158.44(11)
C1 P1 Lu1 C3 -17.19(12)
C29 P1 Lu1 C3 64.68(12)
C23 P1 Lu1 C3 -107.74(11)
